data_4075422
loop_
_publ_author_name
'Hilton, Cameron L.'
'King, Benjamin T.'

_publ_section_title
;
 Four Homologous Zirconium 2,2&#x2018;-Biphenyldiyls:&#x00A0; Synthesis,
 Structure, and Reactivity
;
_journal_issue 17
_journal_name_full Organometallics
_journal_page_first 4058
_journal_paper_doi 10.1021/om060270b
_journal_volume 25
_journal_year 2006
_chemical_formula_moiety ZrC22H18
_chemical_formula_sum 'C22 H18 Zr'
_chemical_formula_weight 373.58
_chemical_name_common 'biphenyl zirconocene'
_chemical_name_systematic
; 
 zirconocene 2,2'-biphenyldiyl 
;
_space_group_IT_number 148
_symmetry_cell_setting rhombohedral
_symmetry_space_group_name_Hall '-R 3'
_symmetry_space_group_name_H-M 'R -3 :H'
_atom_sites_solution_hydrogens geom
_atom_sites_solution_primary direct
_atom_sites_solution_secondary difmap
_audit_creation_method SHELXL-97
_cell_angle_alpha 90.00
_cell_angle_beta 90.00
_cell_angle_gamma 120.00
_cell_formula_units_Z 18
_cell_length_a 19.1723(16)
_cell_length_b 19.1723(16)
_cell_length_c 24.043(4)
_cell_measurement_temperature 100(2)
_cell_volume 7653.6(16)
_computing_structure_refinement 'SHELXL-97 (Sheldrick, 1997)'
_computing_structure_solution 'SHELXS-97 (Sheldrick, 1990)'
_diffrn_ambient_temperature 100(2)
_diffrn_measured_fraction_theta_full 1.000
_diffrn_measured_fraction_theta_max 1.000
_diffrn_radiation_monochromator graphite
_diffrn_radiation_source 'fine-focus sealed tube'
_diffrn_radiation_type MoK\a
_diffrn_radiation_wavelength 0.71073
_diffrn_reflns_av_R_equivalents 0.1915
_diffrn_reflns_av_sigmaI/netI 0.0990
_diffrn_reflns_limit_h_max 24
_diffrn_reflns_limit_h_min -24
_diffrn_reflns_limit_k_max 24
_diffrn_reflns_limit_k_min -24
_diffrn_reflns_limit_l_max 31
_diffrn_reflns_limit_l_min -31
_diffrn_reflns_number 33084
_diffrn_reflns_theta_full 27.50
_diffrn_reflns_theta_max 27.50
_diffrn_reflns_theta_min 2.09
_exptl_absorpt_coefficient_mu 0.643
_exptl_absorpt_correction_T_max 0.9338
_exptl_absorpt_correction_T_min 0.8395
_exptl_absorpt_correction_type multi-scan
_exptl_absorpt_process_details 'SADABS V2.10 (Sheldrick, G.M., 2003)'
_exptl_crystal_colour yellow
_exptl_crystal_density_diffrn 1.459
_exptl_crystal_density_method 'not measured'
_exptl_crystal_description block
_exptl_crystal_F_000 3420
_exptl_crystal_size_max 0.28
_exptl_crystal_size_mid 0.24
_exptl_crystal_size_min 0.11
_refine_diff_density_max 0.787
_refine_diff_density_min -0.437
_refine_diff_density_rms 0.094
_refine_ls_extinction_method none
_refine_ls_goodness_of_fit_ref 0.866
_refine_ls_hydrogen_treatment constr
_refine_ls_matrix_type full
_refine_ls_number_parameters 208
_refine_ls_number_reflns 3919
_refine_ls_number_restraints 0
_refine_ls_restrained_S_all 0.866
_refine_ls_R_factor_all 0.0735
_refine_ls_R_factor_gt 0.0398
_refine_ls_shift/su_max 0.001
_refine_ls_shift/su_mean 0.000
_refine_ls_structure_factor_coef Fsqd
_refine_ls_weighting_details 'calc w=1/[\s^2^(Fo^2^)+(0.0300P)^2^+0.0000P] where P=(Fo^2^+2Fc^2^)/3'
_refine_ls_weighting_scheme calc
_refine_ls_wR_factor_gt 0.0865
_refine_ls_wR_factor_ref 0.0920
_reflns_number_gt 2551
_reflns_number_total 3919
_reflns_threshold_expression >2sigma(I)
_cod_data_source_file om060270bsi20060327_051224.cif
_cod_data_source_block ch65r3
_cod_original_sg_symbol_H-M r_-3:h
_cod_database_code 4075422

loop_
_symmetry_equiv_pos_as_xyz
'x, y, z'
'-y, x-y, z'
'-x+y, -x, z'
'x+2/3, y+1/3, z+1/3'
'-y+2/3, x-y+1/3, z+1/3'
'-x+y+2/3, -x+1/3, z+1/3'
'x+1/3, y+2/3, z+2/3'
'-y+1/3, x-y+2/3, z+2/3'
'-x+y+1/3, -x+2/3, z+2/3'
'-x, -y, -z'
'y, -x+y, -z'
'x-y, x, -z'
'-x+2/3, -y+1/3, -z+1/3'
'y+2/3, -x+y+1/3, -z+1/3'
'x-y+2/3, x+1/3, -z+1/3'
'-x+1/3, -y+2/3, -z+2/3'
'y+1/3, -x+y+2/3, -z+2/3'
'x-y+1/3, x+2/3, -z+2/3'

loop_
_atom_site_label
_atom_site_type_symbol
_atom_site_fract_x
_atom_site_fract_y
_atom_site_fract_z
_atom_site_U_iso_or_equiv
_atom_site_adp_type
_atom_site_occupancy
_atom_site_symmetry_multiplicity
_atom_site_calc_flag
_atom_site_refinement_flags
Zr1 Zr 0.149120(18) 0.252083(19) 0.158897(14) 0.02169(10) Uani 1 1 d .
C12 C 0.20828(19) 0.37857(19) 0.12272(14) 0.0226(7) Uani 1 1 d .
C11 C 0.26646(19) 0.39101(19) 0.08129(13) 0.0210(7) Uani 1 1 d .
C13 C 0.19505(19) 0.44237(19) 0.13513(15) 0.0259(8) Uani 1 1 d .
H20A H 0.1588 0.4359 0.1632 0.031 Uiso 1 1 calc R
C17 C 0.28480(19) 0.32521(18) 0.07030(13) 0.0208(7) Uani 1 1 d .
C21 C 0.2592(2) 0.1908(2) 0.08783(15) 0.0293(8) Uani 1 1 d .
H18A H 0.2306 0.1417 0.1061 0.035 Uiso 1 1 calc R
C5 C 0.1843(2) 0.3193(2) 0.25253(15) 0.0350(9) Uani 1 1 d .
H17A H 0.1774 0.3646 0.2639 0.042 Uiso 1 1 calc R
C16 C 0.3053(2) 0.46506(19) 0.05330(14) 0.0253(7) Uani 1 1 d .
H16A H 0.3430 0.4735 0.0259 0.030 Uiso 1 1 calc R
C15 C 0.2889(2) 0.5255(2) 0.06551(15) 0.0294(8) Uani 1 1 d .
H15A H 0.3147 0.5737 0.0458 0.035 Uiso 1 1 calc R
C2 C 0.2444(2) 0.2470(2) 0.22785(15) 0.0301(8) Uani 1 1 d .
H14A H 0.2864 0.2336 0.2195 0.036 Uiso 1 1 calc R
C22 C 0.2406(2) 0.25104(19) 0.09980(14) 0.0246(7) Uani 1 1 d .
C18 C 0.34474(19) 0.3344(2) 0.03208(14) 0.0257(7) Uani 1 1 d .
H12A H 0.3738 0.3830 0.0132 0.031 Uiso 1 1 calc R
C19 C 0.3615(2) 0.2733(2) 0.02193(14) 0.0292(8) Uani 1 1 d .
H11A H 0.4014 0.2809 -0.0034 0.035 Uiso 1 1 calc R
C14 C 0.2347(2) 0.5155(2) 0.10655(15) 0.0292(8) Uani 1 1 d .
H10A H 0.2246 0.5569 0.1152 0.035 Uiso 1 1 calc R
C3 C 0.1666(2) 0.1929(2) 0.24679(14) 0.0299(8) Uani 1 1 d .
H9A H 0.1450 0.1354 0.2540 0.036 Uiso 1 1 calc R
C8 C 0.0024(2) 0.2053(2) 0.15345(16) 0.0361(9) Uani 1 1 d .
H8A H -0.0281 0.2209 0.1782 0.043 Uiso 1 1 calc R
C10 C 0.0594(2) 0.1890(2) 0.07476(17) 0.0332(9) Uani 1 1 d .
H7A H 0.0778 0.1943 0.0361 0.040 Uiso 1 1 calc R
C1 C 0.2554(2) 0.3255(2) 0.23101(14) 0.0280(8) Uani 1 1 d .
H6A H 0.3063 0.3757 0.2251 0.034 Uiso 1 1 calc R
C4 C 0.1296(2) 0.2381(2) 0.26228(14) 0.0328(9) Uani 1 1 d .
H5A H 0.0780 0.2169 0.2817 0.039 Uiso 1 1 calc R
C20 C 0.3184(2) 0.2006(2) 0.04976(14) 0.0299(8) Uani 1 1 d .
H4A H 0.3288 0.1588 0.0432 0.036 Uiso 1 1 calc R
C7 C 0.0103(2) 0.1338(2) 0.15828(18) 0.0462(12) Uani 1 1 d .
H3A H -0.0135 0.0932 0.1877 0.055 Uiso 1 1 calc R
C9 C 0.03267(19) 0.23707(19) 0.10076(15) 0.0261(8) Uani 1 1 d .
H2A H 0.0294 0.2814 0.0831 0.031 Uiso 1 1 calc R
C6 C 0.0448(2) 0.1264(2) 0.1105(2) 0.0432(11) Uani 1 1 d .
H1A H 0.0511 0.0802 0.1010 0.052 Uiso 1 1 calc R

loop_
_atom_site_aniso_label
_atom_site_aniso_U_11
_atom_site_aniso_U_22
_atom_site_aniso_U_33
_atom_site_aniso_U_23
_atom_site_aniso_U_13
_atom_site_aniso_U_12
Zr1 0.01719(17) 0.01956(18) 0.02513(17) 0.00384(14) -0.00114(14) 0.00679(14)
C12 0.0187(16) 0.0212(17) 0.0231(17) 0.0001(14) -0.0043(14) 0.0064(14)
C11 0.0201(16) 0.0203(16) 0.0201(16) -0.0017(13) -0.0054(13) 0.0081(14)
C13 0.0225(17) 0.0237(17) 0.0298(19) -0.0020(14) -0.0004(15) 0.0103(15)
C17 0.0194(16) 0.0175(16) 0.0207(17) -0.0019(13) -0.0054(13) 0.0056(13)
C21 0.0311(19) 0.0213(18) 0.032(2) 0.0025(15) -0.0012(16) 0.0108(16)
C5 0.047(2) 0.043(2) 0.0256(19) -0.0061(17) -0.0067(18) 0.030(2)
C16 0.0248(17) 0.0233(17) 0.0229(18) 0.0013(14) -0.0001(14) 0.0085(14)
C15 0.0309(19) 0.0200(17) 0.031(2) 0.0053(15) -0.0048(16) 0.0083(15)
C2 0.030(2) 0.040(2) 0.0272(19) 0.0035(17) -0.0011(16) 0.0231(17)
C22 0.0242(17) 0.0215(17) 0.0238(18) -0.0006(14) -0.0057(14) 0.0082(15)
C18 0.0253(17) 0.0235(17) 0.0207(17) 0.0016(14) 0.0008(14) 0.0064(15)
C19 0.0287(19) 0.039(2) 0.0234(18) -0.0033(16) -0.0012(15) 0.0191(17)
C14 0.0301(19) 0.0203(17) 0.038(2) -0.0031(16) -0.0065(16) 0.0131(15)
C3 0.037(2) 0.0259(19) 0.0218(18) 0.0078(15) -0.0020(16) 0.0119(16)
C8 0.0162(17) 0.049(2) 0.037(2) 0.0025(19) -0.0018(15) 0.0120(17)
C10 0.0251(19) 0.0297(19) 0.043(2) -0.0068(17) -0.0097(17) 0.0127(16)
C1 0.0264(18) 0.0255(18) 0.0250(18) 0.0022(15) -0.0089(15) 0.0077(15)
C4 0.0282(19) 0.051(2) 0.0204(18) 0.0066(17) 0.0040(15) 0.0202(18)
C20 0.033(2) 0.0308(19) 0.029(2) -0.0044(16) -0.0039(16) 0.0184(17)
C7 0.0247(19) 0.036(2) 0.051(3) 0.022(2) -0.0153(19) -0.0052(18)
C9 0.0205(17) 0.0215(17) 0.036(2) -0.0004(15) -0.0082(15) 0.0103(15)
C6 0.032(2) 0.0191(19) 0.072(3) -0.010(2) -0.023(2) 0.0078(17)

loop_
_atom_type_symbol
_atom_type_description
_atom_type_scat_dispersion_real
_atom_type_scat_dispersion_imag
_atom_type_scat_source
C C 0.0033 0.0016 'International Tables Vol C Tables 4.2.6.8 and 6.1.1.4'
H H 0.0000 0.0000 'International Tables Vol C Tables 4.2.6.8 and 6.1.1.4'
Zr Zr -2.9673 0.5597 'International Tables Vol C Tables 4.2.6.8 and 6.1.1.4'

loop_
_geom_angle_atom_site_label_1
_geom_angle_atom_site_label_2
_geom_angle_atom_site_label_3
_geom_angle
C22 Zr1 C12 78.12(12)
C22 Zr1 C7 117.95(15)
C12 Zr1 C7 134.85(12)
C22 Zr1 C8 134.72(12)
C12 Zr1 C8 103.60(12)
C7 Zr1 C8 34.00(13)
C22 Zr1 C3 104.26(12)
C12 Zr1 C3 134.34(12)
C7 Zr1 C3 85.20(12)
C8 Zr1 C3 105.31(12)
C22 Zr1 C1 91.32(12)
C12 Zr1 C1 80.44(11)
C7 Zr1 C1 135.67(12)
C8 Zr1 C1 133.91(12)
C3 Zr1 C1 54.10(11)
C22 Zr1 C2 80.29(12)
C12 Zr1 C2 108.07(11)
C7 Zr1 C2 115.92(12)
C8 Zr1 C2 137.28(12)
C3 Zr1 C2 32.52(11)
C1 Zr1 C2 32.78(11)
C22 Zr1 C4 134.04(12)
C12 Zr1 C4 117.48(12)
C7 Zr1 C4 82.76(13)
C8 Zr1 C4 86.14(12)
C3 Zr1 C4 32.84(12)
C1 Zr1 C4 53.83(11)
C2 Zr1 C4 54.01(11)
C22 Zr1 C5 123.76(12)
C12 Zr1 C5 86.15(12)
C7 Zr1 C5 111.31(14)
C8 Zr1 C5 101.37(13)
C3 Zr1 C5 54.04(12)
C1 Zr1 C5 32.55(12)
C2 Zr1 C5 54.06(12)
C4 Zr1 C5 32.28(12)
C22 Zr1 C6 87.13(14)
C12 Zr1 C6 125.28(13)
C7 Zr1 C6 31.71(14)
C8 Zr1 C6 54.38(13)
C3 Zr1 C6 100.30(13)
C1 Zr1 C6 153.05(12)
C2 Zr1 C6 120.95(12)
C4 Zr1 C6 110.54(14)
C5 Zr1 C6 141.80(15)
C22 Zr1 C9 107.24(12)
C12 Zr1 C9 81.43(11)
C7 Zr1 C9 53.90(11)
C8 Zr1 C9 32.39(12)
C3 Zr1 C9 136.68(12)
C1 Zr1 C9 150.67(11)
C2 Zr1 C9 169.20(11)
C4 Zr1 C9 117.42(11)
C5 Zr1 C9 123.35(12)
C6 Zr1 C9 53.22(11)
C22 Zr1 C10 80.74(12)
C12 Zr1 C10 93.49(11)
C7 Zr1 C10 53.09(13)
C8 Zr1 C10 54.00(12)
C3 Zr1 C10 132.14(12)
C1 Zr1 C10 170.90(12)
C2 Zr1 C10 147.49(12)
C4 Zr1 C10 135.26(12)
C5 Zr1 C10 154.59(12)
C6 Zr1 C10 31.85(12)
C9 Zr1 C10 32.23(11)
C13 C12 C11 118.1(3)
C13 C12 Zr1 129.7(2)
C11 C12 Zr1 112.2(2)
C16 C11 C12 118.7(3)
C16 C11 C17 122.7(3)
C12 C11 C17 118.6(3)
C14 C13 C12 121.8(3)
C18 C17 C22 119.2(3)
C18 C17 C11 122.0(3)
C22 C17 C11 118.7(3)
C20 C21 C22 123.3(3)
C4 C5 C1 108.1(3)
C4 C5 Zr1 73.7(2)
C1 C5 Zr1 73.4(2)
C15 C16 C11 121.4(3)
C14 C15 C16 120.7(3)
C3 C2 C1 107.9(3)
C3 C2 Zr1 73.5(2)
C1 C2 Zr1 73.57(19)
C21 C22 C17 116.9(3)
C21 C22 Zr1 130.9(2)
C17 C22 Zr1 112.3(2)
C19 C18 C17 121.9(3)
C18 C19 C20 119.5(3)
C15 C14 C13 119.2(3)
C2 C3 C4 107.9(3)
C2 C3 Zr1 74.0(2)
C4 C3 Zr1 73.9(2)
C9 C8 C7 105.5(3)
C9 C8 Zr1 75.13(19)
C7 C8 Zr1 72.9(2)
C6 C10 C9 108.0(4)
C6 C10 Zr1 73.4(2)
C9 C10 Zr1 73.5(2)
C5 C1 C2 108.0(3)
C5 C1 Zr1 74.1(2)
C2 C1 Zr1 73.65(19)
C5 C4 C3 108.2(3)
C5 C4 Zr1 74.1(2)
C3 C4 Zr1 73.2(2)
C19 C20 C21 119.2(3)
C6 C7 C8 108.3(3)
C6 C7 Zr1 75.3(2)
C8 C7 Zr1 73.1(2)
C8 C9 C10 109.0(3)
C8 C9 Zr1 72.48(19)
C10 C9 Zr1 74.3(2)
C7 C6 C10 109.2(4)
C7 C6 Zr1 73.0(2)
C10 C6 Zr1 74.8(2)

loop_
_geom_bond_atom_site_label_1
_geom_bond_atom_site_label_2
_geom_bond_distance
Zr1 C22 2.266(3)
Zr1 C12 2.274(3)
Zr1 C7 2.489(3)
Zr1 C8 2.492(3)
Zr1 C3 2.499(3)
Zr1 C1 2.504(3)
Zr1 C2 2.505(3)
Zr1 C4 2.508(3)
Zr1 C5 2.513(4)
Zr1 C6 2.518(4)
Zr1 C9 2.525(3)
Zr1 C10 2.536(4)
C12 C13 1.400(5)
C12 C11 1.424(5)
C11 C16 1.402(4)
C11 C17 1.493(4)
C13 C14 1.396(5)
C17 C18 1.412(5)
C17 C22 1.428(4)
C21 C20 1.396(5)
C21 C22 1.398(5)
C5 C4 1.396(5)
C5 C1 1.406(5)
C16 C15 1.376(5)
C15 C14 1.374(5)
C2 C3 1.401(5)
C2 C1 1.413(5)
C18 C19 1.384(5)
C19 C20 1.386(5)
C3 C4 1.415(5)
C8 C9 1.400(5)
C8 C7 1.456(6)
C10 C6 1.387(5)
C10 C9 1.405(5)
C7 C6 1.368(6)

loop_
_geom_torsion_atom_site_label_1
_geom_torsion_atom_site_label_2
_geom_torsion_atom_site_label_3
_geom_torsion_atom_site_label_4
_geom_torsion
C22 Zr1 C12 C13 -177.3(3)
C7 Zr1 C12 C13 64.9(4)
C8 Zr1 C12 C13 49.1(3)
C3 Zr1 C12 C13 -78.9(3)
C1 Zr1 C12 C13 -83.9(3)
C2 Zr1 C12 C13 -101.8(3)
C4 Zr1 C12 C13 -43.6(3)
C5 Zr1 C12 C13 -51.6(3)
C6 Zr1 C12 C13 104.9(3)
C9 Zr1 C12 C13 72.9(3)
C10 Zr1 C12 C13 102.9(3)
C22 Zr1 C12 C11 3.1(2)
C7 Zr1 C12 C11 -114.7(3)
C8 Zr1 C12 C11 -130.4(2)
C3 Zr1 C12 C11 101.5(3)
C1 Zr1 C12 C11 96.5(2)
C2 Zr1 C12 C11 78.7(2)
C4 Zr1 C12 C11 136.9(2)
C5 Zr1 C12 C11 128.8(2)
C6 Zr1 C12 C11 -74.7(3)
C9 Zr1 C12 C11 -106.6(2)
C10 Zr1 C12 C11 -76.6(2)
C13 C12 C11 C16 -2.6(4)
Zr1 C12 C11 C16 177.0(2)
C13 C12 C11 C17 176.2(3)
Zr1 C12 C11 C17 -4.2(3)
C11 C12 C13 C14 2.6(5)
Zr1 C12 C13 C14 -176.9(2)
C16 C11 C17 C18 2.1(5)
C12 C11 C17 C18 -176.5(3)
C16 C11 C17 C22 -178.4(3)
C12 C11 C17 C22 2.9(4)
C22 Zr1 C5 C4 -120.5(2)
C12 Zr1 C5 C4 166.6(2)
C7 Zr1 C5 C4 29.5(2)
C8 Zr1 C5 C4 63.4(2)
C3 Zr1 C5 C4 -37.3(2)
C1 Zr1 C5 C4 -115.2(3)
C2 Zr1 C5 C4 -77.8(2)
C6 Zr1 C5 C4 18.3(3)
C9 Zr1 C5 C4 89.4(2)
C10 Zr1 C5 C4 76.5(4)
C22 Zr1 C5 C1 -5.3(3)
C12 Zr1 C5 C1 -78.2(2)
C7 Zr1 C5 C1 144.7(2)
C8 Zr1 C5 C1 178.7(2)
C3 Zr1 C5 C1 77.9(2)
C2 Zr1 C5 C1 37.4(2)
C4 Zr1 C5 C1 115.2(3)
C6 Zr1 C5 C1 133.5(2)
C9 Zr1 C5 C1 -155.34(19)
C10 Zr1 C5 C1 -168.3(3)
C12 C11 C16 C15 0.7(5)
C17 C11 C16 C15 -178.0(3)
C11 C16 C15 C14 1.3(5)
C22 Zr1 C2 C3 -137.1(2)
C12 Zr1 C2 C3 148.9(2)
C7 Zr1 C2 C3 -20.7(3)
C8 Zr1 C2 C3 13.0(3)
C1 Zr1 C2 C3 114.9(3)
C4 Zr1 C2 C3 37.6(2)
C5 Zr1 C2 C3 77.7(2)
C6 Zr1 C2 C3 -56.4(3)
C9 Zr1 C2 C3 -2.1(7)
C10 Zr1 C2 C3 -82.0(3)
C22 Zr1 C2 C1 108.0(2)
C12 Zr1 C2 C1 34.0(2)
C7 Zr1 C2 C1 -135.6(2)
C8 Zr1 C2 C1 -101.9(3)
C3 Zr1 C2 C1 -114.9(3)
C4 Zr1 C2 C1 -77.3(2)
C5 Zr1 C2 C1 -37.1(2)
C6 Zr1 C2 C1 -171.3(2)
C9 Zr1 C2 C1 -117.0(6)
C10 Zr1 C2 C1 163.1(2)
C20 C21 C22 C17 0.9(5)
C20 C21 C22 Zr1 -179.9(3)
C18 C17 C22 C21 -1.2(4)
C11 C17 C22 C21 179.4(3)
C18 C17 C22 Zr1 179.5(2)
C11 C17 C22 Zr1 0.0(4)
C12 Zr1 C22 C21 179.1(3)
C7 Zr1 C22 C21 -46.1(4)
C8 Zr1 C22 C21 -83.4(4)
C3 Zr1 C22 C21 46.0(3)
C1 Zr1 C22 C21 99.2(3)
C2 Zr1 C22 C21 68.2(3)
C4 Zr1 C22 C21 62.2(4)
C5 Zr1 C22 C21 102.0(3)
C6 Zr1 C22 C21 -53.9(3)
C9 Zr1 C22 C21 -103.9(3)
C10 Zr1 C22 C21 -85.3(3)
C12 Zr1 C22 C17 -1.7(2)
C7 Zr1 C22 C17 133.1(2)
C8 Zr1 C22 C17 95.8(3)
C3 Zr1 C22 C17 -134.8(2)
C1 Zr1 C22 C17 -81.6(2)
C2 Zr1 C22 C17 -112.6(2)
C4 Zr1 C22 C17 -118.6(2)
C5 Zr1 C22 C17 -78.8(3)
C6 Zr1 C22 C17 125.3(2)
C9 Zr1 C22 C17 75.3(2)
C10 Zr1 C22 C17 93.9(2)
C22 C17 C18 C19 0.6(5)
C11 C17 C18 C19 -179.9(3)
C17 C18 C19 C20 0.2(5)
C16 C15 C14 C13 -1.3(5)
C12 C13 C14 C15 -0.7(5)
C1 C2 C3 C4 -0.6(4)
Zr1 C2 C3 C4 -66.7(2)
C1 C2 C3 Zr1 66.1(2)
C22 Zr1 C3 C2 43.8(2)
C12 Zr1 C3 C2 -43.4(3)
C7 Zr1 C3 C2 161.4(2)
C8 Zr1 C3 C2 -170.9(2)
C1 Zr1 C3 C2 -37.3(2)
C4 Zr1 C3 C2 -114.5(3)
C5 Zr1 C3 C2 -77.8(2)
C6 Zr1 C3 C2 133.4(2)
C9 Zr1 C3 C2 179.4(2)
C10 Zr1 C3 C2 134.1(2)
C22 Zr1 C3 C4 158.3(2)
C12 Zr1 C3 C4 71.1(3)
C7 Zr1 C3 C4 -84.1(2)
C8 Zr1 C3 C4 -56.4(2)
C1 Zr1 C3 C4 77.2(2)
C2 Zr1 C3 C4 114.5(3)
C5 Zr1 C3 C4 36.7(2)
C6 Zr1 C3 C4 -112.1(2)
C9 Zr1 C3 C4 -66.1(3)
C10 Zr1 C3 C4 -111.4(2)
C22 Zr1 C8 C9 -38.5(3)
C12 Zr1 C8 C9 48.1(2)
C7 Zr1 C8 C9 -111.7(3)
C3 Zr1 C8 C9 -167.6(2)
C1 Zr1 C8 C9 137.9(2)
C2 Zr1 C8 C9 -174.79(19)
C4 Zr1 C8 C9 165.5(2)
C5 Zr1 C8 C9 136.9(2)
C6 Zr1 C8 C9 -75.8(2)
C10 Zr1 C8 C9 -36.2(2)
C22 Zr1 C8 C7 73.2(3)
C12 Zr1 C8 C7 159.9(2)
C3 Zr1 C8 C7 -55.9(3)
C1 Zr1 C8 C7 -110.4(3)
C2 Zr1 C8 C7 -63.0(3)
C4 Zr1 C8 C7 -82.8(3)
C5 Zr1 C8 C7 -111.4(2)
C6 Zr1 C8 C7 36.0(2)
C9 Zr1 C8 C7 111.7(3)
C10 Zr1 C8 C7 75.5(3)
C22 Zr1 C10 C6 99.6(3)
C12 Zr1 C10 C6 176.9(3)
C7 Zr1 C10 C6 -36.2(2)
C8 Zr1 C10 C6 -78.8(3)
C3 Zr1 C10 C6 -1.3(3)
C1 Zr1 C10 C6 129.1(7)
C2 Zr1 C10 C6 44.6(4)
C4 Zr1 C10 C6 -47.2(3)
C5 Zr1 C10 C6 -94.7(4)
C9 Zr1 C10 C6 -115.2(3)
C22 Zr1 C10 C9 -145.2(2)
C12 Zr1 C10 C9 -67.9(2)
C7 Zr1 C10 C9 79.0(2)
C8 Zr1 C10 C9 36.4(2)
C3 Zr1 C10 C9 113.9(2)
C1 Zr1 C10 C9 -115.7(7)
C2 Zr1 C10 C9 159.8(2)
C4 Zr1 C10 C9 68.0(3)
C5 Zr1 C10 C9 20.5(4)
C6 Zr1 C10 C9 115.2(3)
C4 C5 C1 C2 -0.4(4)
Zr1 C5 C1 C2 -66.4(2)
C4 C5 C1 Zr1 66.0(2)
C3 C2 C1 C5 0.7(4)
Zr1 C2 C1 C5 66.7(2)
C3 C2 C1 Zr1 -66.0(2)
C22 Zr1 C1 C5 175.6(2)
C12 Zr1 C1 C5 97.9(2)
C7 Zr1 C1 C5 -50.4(3)
C8 Zr1 C1 C5 -1.8(3)
C3 Zr1 C1 C5 -77.7(2)
C2 Zr1 C1 C5 -114.7(3)
C4 Zr1 C1 C5 -36.8(2)
C6 Zr1 C1 C5 -98.1(4)
C9 Zr1 C1 C5 45.4(3)
C10 Zr1 C1 C5 146.5(7)
C22 Zr1 C1 C2 -69.7(2)
C12 Zr1 C1 C2 -147.4(2)
C7 Zr1 C1 C2 64.3(3)
C8 Zr1 C1 C2 112.9(2)
C3 Zr1 C1 C2 37.0(2)
C4 Zr1 C1 C2 77.9(2)
C5 Zr1 C1 C2 114.7(3)
C6 Zr1 C1 C2 16.6(4)
C9 Zr1 C1 C2 160.1(2)
C10 Zr1 C1 C2 -98.8(7)
C1 C5 C4 C3 0.0(4)
Zr1 C5 C4 C3 65.8(2)
C1 C5 C4 Zr1 -65.8(2)
C2 C3 C4 C5 0.4(4)
Zr1 C3 C4 C5 -66.4(3)
C2 C3 C4 Zr1 66.8(2)
C22 Zr1 C4 C5 85.2(3)
C12 Zr1 C4 C5 -15.2(3)
C7 Zr1 C4 C5 -152.5(2)
C8 Zr1 C4 C5 -118.5(2)
C3 Zr1 C4 C5 115.2(3)
C1 Zr1 C4 C5 37.1(2)
C2 Zr1 C4 C5 78.0(2)
C6 Zr1 C4 C5 -168.0(2)
C9 Zr1 C4 C5 -109.8(2)
C10 Zr1 C4 C5 -143.6(2)
C22 Zr1 C4 C3 -29.9(3)
C12 Zr1 C4 C3 -130.3(2)
C7 Zr1 C4 C3 92.4(2)
C8 Zr1 C4 C3 126.4(2)
C1 Zr1 C4 C3 -78.1(2)
C2 Zr1 C4 C3 -37.2(2)
C5 Zr1 C4 C3 -115.2(3)
C6 Zr1 C4 C3 76.8(2)
C9 Zr1 C4 C3 135.1(2)
C10 Zr1 C4 C3 101.2(2)
C18 C19 C20 C21 -0.4(5)
C22 C21 C20 C19 -0.2(5)
C9 C8 C7 C6 0.9(4)
Zr1 C8 C7 C6 -67.7(3)
C9 C8 C7 Zr1 68.7(2)
C22 Zr1 C7 C6 -14.9(3)
C12 Zr1 C7 C6 86.6(3)
C8 Zr1 C7 C6 114.7(3)
C3 Zr1 C7 C6 -118.5(3)
C1 Zr1 C7 C6 -140.4(2)
C2 Zr1 C7 C6 -107.5(2)
C4 Zr1 C7 C6 -151.4(3)
C5 Zr1 C7 C6 -166.8(2)
C9 Zr1 C7 C6 76.7(2)
C10 Zr1 C7 C6 36.3(2)
C22 Zr1 C7 C8 -129.6(2)
C12 Zr1 C7 C8 -28.2(3)
C3 Zr1 C7 C8 126.8(3)
C1 Zr1 C7 C8 104.9(2)
C2 Zr1 C7 C8 137.7(2)
C4 Zr1 C7 C8 93.8(2)
C5 Zr1 C7 C8 78.5(2)
C6 Zr1 C7 C8 -114.7(3)
C9 Zr1 C7 C8 -38.0(2)
C10 Zr1 C7 C8 -78.4(2)
C7 C8 C9 C10 -1.2(4)
Zr1 C8 C9 C10 65.9(2)
C7 C8 C9 Zr1 -67.1(2)
C6 C10 C9 C8 1.0(4)
Zr1 C10 C9 C8 -64.7(2)
C6 C10 C9 Zr1 65.7(2)
C22 Zr1 C9 C8 152.4(2)
C12 Zr1 C9 C8 -133.0(2)
C7 Zr1 C9 C8 40.0(2)
C3 Zr1 C9 C8 17.6(3)
C1 Zr1 C9 C8 -80.6(3)
C2 Zr1 C9 C8 19.2(7)
C4 Zr1 C9 C8 -16.4(3)
C5 Zr1 C9 C8 -53.4(3)
C6 Zr1 C9 C8 79.7(2)
C10 Zr1 C9 C8 116.3(3)
C22 Zr1 C9 C10 36.1(2)
C12 Zr1 C9 C10 110.8(2)
C7 Zr1 C9 C10 -76.3(2)
C8 Zr1 C9 C10 -116.3(3)
C3 Zr1 C9 C10 -98.7(2)
C1 Zr1 C9 C10 163.1(2)
C2 Zr1 C9 C10 -97.1(6)
C4 Zr1 C9 C10 -132.7(2)
C5 Zr1 C9 C10 -169.6(2)
C6 Zr1 C9 C10 -36.6(2)
C8 C7 C6 C10 -0.3(4)
Zr1 C7 C6 C10 -66.6(3)
C8 C7 C6 Zr1 66.3(2)
C9 C10 C6 C7 -0.4(4)
Zr1 C10 C6 C7 65.4(3)
C9 C10 C6 Zr1 -65.8(2)
C22 Zr1 C6 C7 166.8(2)
C12 Zr1 C6 C7 -119.9(3)
C8 Zr1 C6 C7 -38.7(2)
C3 Zr1 C6 C7 62.9(3)
C1 Zr1 C6 C7 79.6(4)
C2 Zr1 C6 C7 90.0(3)
C4 Zr1 C6 C7 30.4(3)
C5 Zr1 C6 C7 20.1(3)
C9 Zr1 C6 C7 -79.1(2)
C10 Zr1 C6 C7 -116.1(3)
C22 Zr1 C6 C10 -77.0(2)
C12 Zr1 C6 C10 -3.8(3)
C7 Zr1 C6 C10 116.1(3)
C8 Zr1 C6 C10 77.5(2)
C3 Zr1 C6 C10 179.0(2)
C1 Zr1 C6 C10 -164.3(3)
C2 Zr1 C6 C10 -153.9(2)
C4 Zr1 C6 C10 146.6(2)
C5 Zr1 C6 C10 136.2(2)
C9 Zr1 C6 C10 37.1(2)
